data_4324766
loop_
_publ_author_name
'Vladimir B. Arion'
'Peter Rapta'
'Joshua Telser'
'Sergiu S. Shova'
'Martin Breza'
'Karol Lu\<spai'
'Jozef Ko\<zi\<sek'

_publ_section_title
;
 Syntheses, Electronic Structures, and EPR/UV-Vis-NIR
 Spectroelectrochemistry of Nickel(II), Copper(II), and Zinc(II) Complexes
 with a Tetradentate Ligand Based on S-Methylisothiosemicarbazide
;
_journal_name_full 'Inorganic Chemistry'
_journal_page_first 2918
_journal_page_last 2931
_journal_paper_doi 10.1021/ic102277v
_journal_volume 50
_journal_year 2011
_chemical_formula_moiety 'C23 H33 N3 O3 S'
_chemical_formula_sum 'C23 H33 N3 O3 S'
_chemical_formula_weight 431.58
_chemical_name_systematic
; 
 ? 
;
_space_group_IT_number 2
_symmetry_cell_setting triclinic
_symmetry_space_group_name_Hall '-P 1'
_symmetry_space_group_name_H-M 'P -1'
_atom_sites_solution_hydrogens geom
_atom_sites_solution_primary direct
_atom_sites_solution_secondary difmap
_audit_creation_method SHELXL-97
_cell_angle_alpha 78.711(7)
_cell_angle_beta 79.905(7)
_cell_angle_gamma 87.707(8)
_cell_formula_units_Z 4
_cell_length_a 10.0352(13)
_cell_length_b 14.3427(16)
_cell_length_c 17.316(2)
_cell_measurement_reflns_used 2231
_cell_measurement_temperature 100(2)
_cell_measurement_theta_max 20.02
_cell_measurement_theta_min 2.53
_cell_volume 2406.2(5)
_computing_structure_refinement 'SHELXL-97 (Sheldrick, 1997)'
_computing_structure_solution 'SHELXS-97 (Sheldrick, 1990)'
_diffrn_ambient_temperature 100(2)
_diffrn_measured_fraction_theta_full 0.962
_diffrn_measured_fraction_theta_max 0.962
_diffrn_radiation_monochromator graphite
_diffrn_radiation_source 'fine-focus sealed tube'
_diffrn_radiation_type MoK\a
_diffrn_radiation_wavelength 0.71073
_diffrn_reflns_av_R_equivalents 0.2057
_diffrn_reflns_av_sigmaI/netI 0.1933
_diffrn_reflns_limit_h_max 12
_diffrn_reflns_limit_h_min -12
_diffrn_reflns_limit_k_max 17
_diffrn_reflns_limit_k_min -17
_diffrn_reflns_limit_l_max 20
_diffrn_reflns_limit_l_min -20
_diffrn_reflns_number 57951
_diffrn_reflns_theta_full 25.39
_diffrn_reflns_theta_max 25.39
_diffrn_reflns_theta_min 2.43
_exptl_absorpt_coefficient_mu 0.162
_exptl_absorpt_correction_T_max 0.9746
_exptl_absorpt_correction_T_min 0.8815
_exptl_absorpt_correction_type multi-scan
_exptl_absorpt_process_details SADABS
_exptl_crystal_colour yellow
_exptl_crystal_density_diffrn 1.191
_exptl_crystal_description plate
_exptl_crystal_F_000 928
_exptl_crystal_size_max 0.80
_exptl_crystal_size_mid 0.33
_exptl_crystal_size_min 0.16
_refine_diff_density_max 0.235
_refine_diff_density_min -0.261
_refine_diff_density_rms 0.059
_refine_ls_extinction_method none
_refine_ls_goodness_of_fit_ref 0.928
_refine_ls_hydrogen_treatment constr
_refine_ls_matrix_type full
_refine_ls_number_parameters 547
_refine_ls_number_reflns 8514
_refine_ls_number_restraints 0
_refine_ls_restrained_S_all 0.928
_refine_ls_R_factor_all 0.1967
_refine_ls_R_factor_gt 0.0673
_refine_ls_shift/su_max 0.000
_refine_ls_shift/su_mean 0.000
_refine_ls_structure_factor_coef Fsqd
_refine_ls_weighting_details 'calc w=1/[\s^2^(Fo^2^)+(0.0608P)^2^+0.0000P] where P=(Fo^2^+2Fc^2^)/3'
_refine_ls_weighting_scheme calc
_refine_ls_wR_factor_gt 0.1255
_refine_ls_wR_factor_ref 0.1672
_reflns_number_gt 3696
_reflns_number_total 8514
_reflns_threshold_expression >2sigma(I)
_cod_data_source_file ic102277v_si_002_3.cif
_cod_data_source_block vlar028
_cod_database_code 4324766

loop_
_symmetry_equiv_pos_as_xyz
'x, y, z'
'-x, -y, -z'

loop_
_atom_site_label
_atom_site_type_symbol
_atom_site_fract_x
_atom_site_fract_y
_atom_site_fract_z
_atom_site_U_iso_or_equiv
_atom_site_adp_type
_atom_site_occupancy
_atom_site_symmetry_multiplicity
_atom_site_calc_flag
_atom_site_refinement_flags
S1A S 0.21203(12) 0.63484(9) 0.46905(7) 0.0481(4) Uani 1 1 d .
O1A O 0.4268(3) 0.5480(2) 0.31097(16) 0.0415(8) Uani 1 1 d .
H1A H 0.3510 0.5687 0.3298 0.062 Uiso 1 1 calc R
O2A O -0.1625(3) 0.70801(19) 0.62084(15) 0.0412(7) Uani 1 1 d .
O3A O -0.5165(3) 0.7476(2) 0.52221(18) 0.0583(9) Uani 1 1 d .
N1A N 0.1638(3) 0.5486(2) 0.34889(19) 0.0374(9) Uani 1 1 d .
N2A N 0.0371(3) 0.5679(2) 0.3922(2) 0.0388(9) Uani 1 1 d .
N3A N -0.0596(4) 0.6419(2) 0.49637(18) 0.0373(9) Uani 1 1 d .
H30A H -0.0482 0.6553 0.5422 0.045 Uiso 1 1 calc R
C1A C 0.4115(4) 0.4958(3) 0.2555(2) 0.0331(10) Uani 1 1 d .
C2A C 0.5289(4) 0.4650(3) 0.2099(2) 0.0336(11) Uani 1 1 d .
C3A C 0.5079(4) 0.4100(3) 0.1544(2) 0.0345(11) Uani 1 1 d .
H3A H 0.5856 0.3872 0.1236 0.041 Uiso 1 1 calc R
C4A C 0.3800(4) 0.3861(3) 0.1411(2) 0.0337(11) Uani 1 1 d .
C5A C 0.2692(4) 0.4178(3) 0.1882(2) 0.0353(11) Uani 1 1 d .
H5A H 0.1813 0.4019 0.1819 0.042 Uiso 1 1 calc R
C6A C 0.2818(4) 0.4728(3) 0.2453(2) 0.0350(11) Uani 1 1 d .
C7A C 0.1596(4) 0.4998(3) 0.2945(2) 0.0365(11) Uani 1 1 d .
H7A H 0.0743 0.4809 0.2863 0.044 Uiso 1 1 calc R
C8A C 0.0531(4) 0.6111(3) 0.4489(2) 0.0365(11) Uani 1 1 d .
C9A C -0.1848(4) 0.6527(3) 0.4781(2) 0.0357(11) Uani 1 1 d .
H9A H -0.2001 0.6332 0.4310 0.043 Uiso 1 1 calc R
C10A C -0.2921(4) 0.6904(3) 0.5234(2) 0.0364(11) Uani 1 1 d .
C11A C -0.2749(5) 0.7184(3) 0.5990(2) 0.0359(11) Uani 1 1 d .
C12A C -0.3884(4) 0.7594(3) 0.6498(2) 0.0457(12) Uani 1 1 d .
H12A H -0.4607 0.7124 0.6695 0.068 Uiso 1 1 calc R
H12B H -0.4235 0.8163 0.6181 0.068 Uiso 1 1 calc R
H12C H -0.3556 0.7766 0.6952 0.068 Uiso 1 1 calc R
C13A C -0.4185(5) 0.7078(3) 0.4897(3) 0.0428(12) Uani 1 1 d .
C14A C -0.4268(5) 0.6769(4) 0.4120(3) 0.0581(14) Uani 1 1 d .
H14A H -0.4152 0.6078 0.4188 0.087 Uiso 1 1 calc R
H14B H -0.3553 0.7080 0.3699 0.087 Uiso 1 1 calc R
H14C H -0.5154 0.6948 0.3969 0.087 Uiso 1 1 calc R
C15A C 0.1700(4) 0.7082(3) 0.5438(2) 0.0482(12) Uani 1 1 d .
H15A H 0.2532 0.7260 0.5595 0.072 Uiso 1 1 calc R
H15B H 0.1112 0.6726 0.5906 0.072 Uiso 1 1 calc R
H15C H 0.1228 0.7657 0.5217 0.072 Uiso 1 1 calc R
C20A C 0.6725(4) 0.4893(3) 0.2205(2) 0.0374(11) Uani 1 1 d .
C21A C 0.7840(4) 0.4481(3) 0.1635(2) 0.0503(13) Uani 1 1 d .
H21A H 0.7729 0.3791 0.1716 0.075 Uiso 1 1 calc R
H21B H 0.8729 0.4621 0.1744 0.075 Uiso 1 1 calc R
H21C H 0.7772 0.4768 0.1081 0.075 Uiso 1 1 calc R
C22A C 0.6923(4) 0.4457(3) 0.3071(2) 0.0443(12) Uani 1 1 d .
H22A H 0.6229 0.4710 0.3450 0.066 Uiso 1 1 calc R
H22B H 0.7822 0.4622 0.3148 0.066 Uiso 1 1 calc R
H22C H 0.6842 0.3764 0.3161 0.066 Uiso 1 1 calc R
C23A C 0.6926(4) 0.5974(3) 0.2052(2) 0.0446(12) Uani 1 1 d .
H23A H 0.6227 0.6255 0.2410 0.067 Uiso 1 1 calc R
H23B H 0.6856 0.6246 0.1496 0.067 Uiso 1 1 calc R
H23C H 0.7822 0.6110 0.2154 0.067 Uiso 1 1 calc R
C40A C 0.3702(4) 0.3245(3) 0.0796(2) 0.0363(11) Uani 1 1 d .
C41A C 0.4292(5) 0.2254(3) 0.1061(2) 0.0529(13) Uani 1 1 d .
H41A H 0.4237 0.1864 0.0662 0.079 Uiso 1 1 calc R
H41B H 0.3776 0.1952 0.1577 0.079 Uiso 1 1 calc R
H41C H 0.5241 0.2313 0.1112 0.079 Uiso 1 1 calc R
C42A C 0.4527(5) 0.3715(3) -0.0024(2) 0.0504(13) Uani 1 1 d .
H42A H 0.4475 0.3320 -0.0420 0.076 Uiso 1 1 calc R
H42B H 0.5475 0.3775 0.0029 0.076 Uiso 1 1 calc R
H42C H 0.4153 0.4347 -0.0199 0.076 Uiso 1 1 calc R
C43A C 0.2235(4) 0.3148(3) 0.0682(2) 0.0501(13) Uani 1 1 d .
H43A H 0.2212 0.2752 0.0284 0.075 Uiso 1 1 calc R
H43B H 0.1865 0.3780 0.0498 0.075 Uiso 1 1 calc R
H43C H 0.1690 0.2852 0.1192 0.075 Uiso 1 1 calc R
S1B S 0.70117(11) 1.00101(8) 0.50567(6) 0.0389(3) Uani 1 1 d .
O1B O 0.7154(3) 0.9188(2) 0.32164(15) 0.0368(7) Uani 1 1 d .
H1B H 0.7481 0.9255 0.3616 0.055 Uiso 1 1 calc R
O2B O 0.7738(3) 0.9904(2) 0.75117(15) 0.0451(8) Uani 1 1 d .
O3B O 1.0881(3) 0.8236(2) 0.83382(16) 0.0571(9) Uani 1 1 d .
N1B N 0.8841(3) 0.8943(2) 0.42192(18) 0.0321(8) Uani 1 1 d .
N2B N 0.9277(3) 0.8944(2) 0.49509(18) 0.0336(9) Uani 1 1 d .
N3B N 0.8627(3) 0.9434(2) 0.61564(17) 0.0333(8) Uani 1 1 d .
H30B H 0.8022 0.9749 0.6439 0.040 Uiso 1 1 calc R
C1B C 0.8106(4) 0.8783(3) 0.2710(2) 0.0302(10) Uani 1 1 d .
C2B C 0.7822(4) 0.8688(3) 0.1960(2) 0.0305(10) Uani 1 1 d .
C3B C 0.8832(4) 0.8281(3) 0.1478(2) 0.0333(11) Uani 1 1 d .
H3B H 0.8661 0.8215 0.0969 0.040 Uiso 1 1 calc R
C4B C 1.0097(4) 0.7955(3) 0.1679(2) 0.0313(10) Uani 1 1 d .
C5B C 1.0329(4) 0.8055(3) 0.2417(2) 0.0313(10) Uani 1 1 d .
H5B H 1.1166 0.7845 0.2577 0.038 Uiso 1 1 calc R
C6B C 0.9340(4) 0.8465(3) 0.2944(2) 0.0286(10) Uani 1 1 d .
C7B C 0.9672(4) 0.8547(3) 0.3720(2) 0.0326(10) Uani 1 1 d .
H7B H 1.0512 0.8304 0.3857 0.039 Uiso 1 1 calc R
C8B C 0.8432(4) 0.9405(3) 0.5393(2) 0.0317(10) Uani 1 1 d .
C9B C 0.9656(4) 0.9025(3) 0.6514(2) 0.0334(10) Uani 1 1 d .
H9B H 1.0353 0.8720 0.6205 0.040 Uiso 1 1 calc R
C10B C 0.9759(4) 0.9021(3) 0.7293(2) 0.0332(10) Uani 1 1 d .
C11B C 0.8728(5) 0.9507(3) 0.7787(2) 0.0381(11) Uani 1 1 d .
C12B C 0.8847(4) 0.9582(3) 0.8633(2) 0.0450(12) Uani 1 1 d .
H12D H 0.8106 0.9977 0.8844 0.068 Uiso 1 1 calc R
H12E H 0.9715 0.9872 0.8632 0.068 Uiso 1 1 calc R
H12F H 0.8796 0.8946 0.8970 0.068 Uiso 1 1 calc R
C13B C 1.0920(4) 0.8506(3) 0.7617(2) 0.0389(11) Uani 1 1 d .
C14B C 1.2176(4) 0.8292(3) 0.7061(2) 0.0451(12) Uani 1 1 d .
H14D H 1.2882 0.8040 0.7372 0.068 Uiso 1 1 calc R
H14E H 1.2497 0.8877 0.6688 0.068 Uiso 1 1 calc R
H14F H 1.1968 0.7820 0.6760 0.068 Uiso 1 1 calc R
C15B C 0.6198(4) 1.0525(3) 0.5887(2) 0.0439(12) Uani 1 1 d .
H15D H 0.5391 1.0880 0.5748 0.066 Uiso 1 1 calc R
H15E H 0.6826 1.0957 0.6013 0.066 Uiso 1 1 calc R
H15F H 0.5933 1.0019 0.6354 0.066 Uiso 1 1 calc R
C20B C 0.6476(4) 0.9052(3) 0.1698(2) 0.0347(11) Uani 1 1 d .
C21B C 0.6325(4) 1.0132(3) 0.1672(2) 0.0467(12) Uani 1 1 d .
H21D H 0.5463 1.0353 0.1506 0.070 Uiso 1 1 calc R
H21E H 0.7073 1.0464 0.1289 0.070 Uiso 1 1 calc R
H21F H 0.6343 1.0265 0.2204 0.070 Uiso 1 1 calc R
C22B C 0.5255(4) 0.8535(3) 0.2263(2) 0.0399(11) Uani 1 1 d .
H22D H 0.4415 0.8789 0.2085 0.060 Uiso 1 1 calc R
H22E H 0.5249 0.8635 0.2808 0.060 Uiso 1 1 calc R
H22F H 0.5323 0.7853 0.2256 0.060 Uiso 1 1 calc R
C23B C 0.6405(4) 0.8889(3) 0.0849(2) 0.0469(12) Uani 1 1 d .
H23D H 0.5542 0.9135 0.0699 0.070 Uiso 1 1 calc R
H23E H 0.6475 0.8207 0.0843 0.070 Uiso 1 1 calc R
H23F H 0.7153 0.9223 0.0467 0.070 Uiso 1 1 calc R
C40B C 1.1141(4) 0.7529(3) 0.1086(2) 0.0355(11) Uani 1 1 d .
C41B C 1.2513(4) 0.7368(3) 0.1371(2) 0.0493(13) Uani 1 1 d .
H41D H 1.3157 0.7097 0.0979 0.074 Uiso 1 1 calc R
H41E H 1.2399 0.6928 0.1888 0.074 Uiso 1 1 calc R
H41F H 1.2857 0.7976 0.1429 0.074 Uiso 1 1 calc R
C42B C 1.1379(5) 0.8202(3) 0.0260(2) 0.0506(13) Uani 1 1 d .
H42D H 1.2049 0.7917 -0.0111 0.076 Uiso 1 1 calc R
H42E H 1.1715 0.8814 0.0314 0.076 Uiso 1 1 calc R
H42F H 1.0526 0.8301 0.0053 0.076 Uiso 1 1 calc R
C43B C 1.0636(4) 0.6575(3) 0.0981(2) 0.0487(12) Uani 1 1 d .
H43D H 1.1308 0.6308 0.0599 0.073 Uiso 1 1 calc R
H43E H 0.9777 0.6672 0.0780 0.073 Uiso 1 1 calc R
H43F H 1.0500 0.6134 0.1497 0.073 Uiso 1 1 calc R

loop_
_atom_site_aniso_label
_atom_site_aniso_U_11
_atom_site_aniso_U_22
_atom_site_aniso_U_33
_atom_site_aniso_U_23
_atom_site_aniso_U_13
_atom_site_aniso_U_12
S1A 0.0511(8) 0.0629(9) 0.0322(7) -0.0148(6) -0.0073(6) 0.0053(6)
O1A 0.0476(19) 0.047(2) 0.0309(18) -0.0116(15) -0.0050(15) -0.0001(16)
O2A 0.052(2) 0.047(2) 0.0206(16) -0.0009(13) -0.0032(15) -0.0025(15)
O3A 0.052(2) 0.071(2) 0.051(2) -0.0137(18) -0.0074(18) 0.0087(18)
N1A 0.045(2) 0.044(2) 0.021(2) -0.0050(17) -0.0007(18) -0.0015(18)
N2A 0.050(3) 0.037(2) 0.026(2) -0.0041(18) -0.0003(19) 0.0040(18)
N3A 0.049(3) 0.041(2) 0.0177(19) 0.0004(16) -0.0019(19) -0.0001(18)
C1A 0.052(3) 0.028(3) 0.016(2) 0.0018(19) -0.005(2) -0.005(2)
C2A 0.046(3) 0.032(3) 0.019(2) 0.0058(19) -0.005(2) -0.001(2)
C3A 0.047(3) 0.032(3) 0.020(2) 0.0031(19) -0.002(2) 0.000(2)
C4A 0.048(3) 0.033(3) 0.017(2) 0.0032(19) -0.003(2) -0.004(2)
C5A 0.048(3) 0.033(3) 0.024(2) 0.000(2) -0.010(2) 0.000(2)
C6A 0.045(3) 0.035(3) 0.021(2) 0.002(2) -0.001(2) -0.002(2)
C7A 0.051(3) 0.034(3) 0.022(2) 0.003(2) -0.008(2) 0.001(2)
C8A 0.043(3) 0.042(3) 0.019(2) 0.003(2) -0.002(2) 0.005(2)
C9A 0.044(3) 0.036(3) 0.024(2) 0.003(2) -0.007(2) -0.007(2)
C10A 0.046(3) 0.036(3) 0.022(2) 0.001(2) 0.001(2) -0.006(2)
C11A 0.046(3) 0.025(3) 0.030(3) 0.004(2) 0.003(2) -0.003(2)
C12A 0.058(3) 0.044(3) 0.029(3) -0.002(2) 0.001(2) 0.001(2)
C13A 0.052(3) 0.043(3) 0.030(3) 0.002(2) -0.006(2) -0.008(2)
C14A 0.057(3) 0.077(4) 0.042(3) -0.009(3) -0.014(3) -0.005(3)
C15A 0.053(3) 0.065(3) 0.030(3) -0.013(2) -0.013(2) -0.001(2)
C20A 0.047(3) 0.036(3) 0.027(3) -0.004(2) -0.006(2) 0.001(2)
C21A 0.052(3) 0.057(3) 0.042(3) -0.005(2) -0.010(2) -0.002(2)
C22A 0.051(3) 0.047(3) 0.034(3) 0.001(2) -0.014(2) 0.000(2)
C23A 0.053(3) 0.043(3) 0.035(3) -0.003(2) -0.007(2) -0.002(2)
C40A 0.051(3) 0.031(3) 0.026(2) -0.003(2) -0.005(2) -0.004(2)
C41A 0.083(4) 0.040(3) 0.036(3) -0.005(2) -0.012(3) -0.006(3)
C42A 0.080(4) 0.050(3) 0.019(2) -0.005(2) -0.002(2) -0.008(3)
C43A 0.067(4) 0.059(3) 0.028(3) -0.016(2) -0.008(2) -0.006(2)
S1B 0.0524(8) 0.0464(8) 0.0175(6) -0.0033(5) -0.0087(5) 0.0038(6)
O1B 0.0475(19) 0.0464(19) 0.0189(16) -0.0088(14) -0.0109(14) 0.0062(15)
O2B 0.054(2) 0.059(2) 0.0219(17) -0.0082(14) -0.0066(15) 0.0016(16)
O3B 0.067(2) 0.084(3) 0.0169(18) 0.0050(16) -0.0138(16) 0.0040(17)
N1B 0.047(2) 0.035(2) 0.0149(19) -0.0026(16) -0.0086(17) -0.0039(17)
N2B 0.054(2) 0.036(2) 0.0101(18) 0.0014(16) -0.0088(17) -0.0066(17)
N3B 0.044(2) 0.040(2) 0.0149(19) -0.0044(15) -0.0046(17) 0.0042(17)
C1B 0.039(3) 0.029(3) 0.021(2) -0.0024(19) -0.004(2) -0.001(2)
C2B 0.047(3) 0.032(3) 0.013(2) -0.0048(18) -0.005(2) -0.008(2)
C3B 0.055(3) 0.030(3) 0.013(2) 0.0017(18) -0.006(2) 0.000(2)
C4B 0.045(3) 0.029(3) 0.017(2) -0.0003(18) -0.004(2) -0.004(2)
C5B 0.039(3) 0.033(3) 0.020(2) 0.0019(19) -0.006(2) -0.002(2)
C6B 0.040(3) 0.026(2) 0.016(2) 0.0010(18) -0.001(2) -0.003(2)
C7B 0.046(3) 0.035(3) 0.014(2) 0.0067(19) -0.009(2) -0.001(2)
C8B 0.044(3) 0.037(3) 0.013(2) -0.0021(19) -0.006(2) -0.002(2)
C9B 0.041(3) 0.036(3) 0.020(2) 0.0008(19) -0.002(2) -0.003(2)
C10B 0.051(3) 0.034(3) 0.014(2) -0.0006(19) -0.007(2) -0.004(2)
C11B 0.060(3) 0.036(3) 0.018(2) -0.001(2) -0.005(2) -0.015(2)
C12B 0.069(3) 0.046(3) 0.017(2) -0.001(2) -0.003(2) -0.012(2)
C13B 0.059(3) 0.038(3) 0.020(3) 0.000(2) -0.012(2) -0.008(2)
C14B 0.061(3) 0.045(3) 0.031(3) -0.009(2) -0.014(2) 0.015(2)
C15B 0.050(3) 0.056(3) 0.026(3) -0.013(2) -0.006(2) 0.012(2)
C20B 0.050(3) 0.033(3) 0.024(2) -0.0101(19) -0.009(2) 0.001(2)
C21B 0.063(3) 0.048(3) 0.031(3) -0.005(2) -0.018(2) 0.004(2)
C22B 0.047(3) 0.045(3) 0.029(3) -0.008(2) -0.012(2) 0.001(2)
C23B 0.058(3) 0.060(3) 0.028(3) -0.013(2) -0.019(2) 0.008(2)
C40B 0.046(3) 0.040(3) 0.020(2) -0.003(2) -0.007(2) -0.001(2)
C41B 0.052(3) 0.067(4) 0.030(3) -0.015(2) -0.002(2) 0.002(2)
C42B 0.068(3) 0.054(3) 0.022(3) -0.001(2) 0.005(2) 0.005(2)
C43B 0.051(3) 0.059(3) 0.037(3) -0.014(2) -0.005(2) -0.001(2)

loop_
_atom_type_symbol
_atom_type_description
_atom_type_scat_dispersion_real
_atom_type_scat_dispersion_imag
_atom_type_scat_source
C C 0.0033 0.0016 'International Tables Vol C Tables 4.2.6.8 and 6.1.1.4'
H H 0.0000 0.0000 'International Tables Vol C Tables 4.2.6.8 and 6.1.1.4'
N N 0.0061 0.0033 'International Tables Vol C Tables 4.2.6.8 and 6.1.1.4'
O O 0.0106 0.0060 'International Tables Vol C Tables 4.2.6.8 and 6.1.1.4'
S S 0.1246 0.1234 'International Tables Vol C Tables 4.2.6.8 and 6.1.1.4'

loop_
_geom_angle_atom_site_label_1
_geom_angle_atom_site_label_2
_geom_angle_atom_site_label_3
_geom_angle
C8A S1A C15A 102.6(2)
C1A O1A H1A 109.5
C7A N1A N2A 114.9(3)
C8A N2A N1A 109.9(3)
C9A N3A C8A 125.4(4)
C9A N3A H30A 117.3
C8A N3A H30A 117.3
O1A C1A C6A 120.5(4)
O1A C1A C2A 118.0(4)
C6A C1A C2A 121.5(4)
C3A C2A C1A 115.8(4)
C3A C2A C20A 121.9(4)
C1A C2A C20A 122.3(4)
C2A C3A C4A 124.9(4)
C2A C3A H3A 117.6
C4A C3A H3A 117.6
C5A C4A C3A 116.4(4)
C5A C4A C40A 123.6(4)
C3A C4A C40A 120.0(4)
C4A C5A C6A 122.2(4)
C4A C5A H5A 118.9
C6A C5A H5A 118.9
C5A C6A C1A 119.3(4)
C5A C6A C7A 118.4(4)
C1A C6A C7A 122.3(4)
N1A C7A C6A 121.7(4)
N1A C7A H7A 119.1
C6A C7A H7A 119.1
N2A C8A N3A 119.6(4)
N2A C8A S1A 123.3(3)
N3A C8A S1A 117.1(3)
N3A C9A C10A 124.0(4)
N3A C9A H9A 118.0
C10A C9A H9A 118.0
C9A C10A C13A 116.8(4)
C9A C10A C11A 120.1(4)
C13A C10A C11A 122.9(4)
O2A C11A C10A 119.5(4)
O2A C11A C12A 118.7(4)
C10A C11A C12A 121.9(4)
C11A C12A H12A 109.5
C11A C12A H12B 109.5
H12A C12A H12B 109.5
C11A C12A H12C 109.5
H12A C12A H12C 109.5
H12B C12A H12C 109.5
O3A C13A C10A 122.1(4)
O3A C13A C14A 118.7(4)
C10A C13A C14A 119.3(4)
C13A C14A H14A 109.5
C13A C14A H14B 109.5
H14A C14A H14B 109.5
C13A C14A H14C 109.5
H14A C14A H14C 109.5
H14B C14A H14C 109.5
S1A C15A H15A 109.5
S1A C15A H15B 109.5
H15A C15A H15B 109.5
S1A C15A H15C 109.5
H15A C15A H15C 109.5
H15B C15A H15C 109.5
C23A C20A C21A 107.8(3)
C23A C20A C2A 111.0(3)
C21A C20A C2A 112.4(3)
C23A C20A C22A 109.3(3)
C21A C20A C22A 107.4(3)
C2A C20A C22A 108.8(3)
C20A C21A H21A 109.5
C20A C21A H21B 109.5
H21A C21A H21B 109.5
C20A C21A H21C 109.5
H21A C21A H21C 109.5
H21B C21A H21C 109.5
C20A C22A H22A 109.5
C20A C22A H22B 109.5
H22A C22A H22B 109.5
C20A C22A H22C 109.5
H22A C22A H22C 109.5
H22B C22A H22C 109.5
C20A C23A H23A 109.5
C20A C23A H23B 109.5
H23A C23A H23B 109.5
C20A C23A H23C 109.5
H23A C23A H23C 109.5
H23B C23A H23C 109.5
C4A C40A C41A 109.8(3)
C4A C40A C43A 111.8(3)
C41A C40A C43A 109.4(4)
C4A C40A C42A 109.1(3)
C41A C40A C42A 109.0(3)
C43A C40A C42A 107.7(3)
C40A C41A H41A 109.5
C40A C41A H41B 109.5
H41A C41A H41B 109.5
C40A C41A H41C 109.5
H41A C41A H41C 109.5
H41B C41A H41C 109.5
C40A C42A H42A 109.5
C40A C42A H42B 109.5
H42A C42A H42B 109.5
C40A C42A H42C 109.5
H42A C42A H42C 109.5
H42B C42A H42C 109.5
C40A C43A H43A 109.5
C40A C43A H43B 109.5
H43A C43A H43B 109.5
C40A C43A H43C 109.5
H43A C43A H43C 109.5
H43B C43A H43C 109.5
C8B S1B C15B 104.21(19)
C1B O1B H1B 109.5
C7B N1B N2B 114.8(3)
C8B N2B N1B 110.8(3)
C9B N3B C8B 126.5(3)
C9B N3B H30B 116.8
C8B N3B H30B 116.8
O1B C1B C6B 119.8(3)
O1B C1B C2B 119.3(4)
C6B C1B C2B 120.9(4)
C3B C2B C1B 116.1(4)
C3B C2B C20B 123.0(3)
C1B C2B C20B 120.9(4)
C2B C3B C4B 125.5(4)
C2B C3B H3B 117.3
C4B C3B H3B 117.3
C5B C4B C3B 116.6(4)
C5B C4B C40B 123.0(4)
C3B C4B C40B 120.4(3)
C4B C5B C6B 121.2(4)
C4B C5B H5B 119.4
C6B C5B H5B 119.4
C1B C6B C5B 119.7(3)
C1B C6B C7B 122.7(4)
C5B C6B C7B 117.6(4)
N1B C7B C6B 121.1(4)
N1B C7B H7B 119.5
C6B C7B H7B 119.5
N2B C8B N3B 119.8(4)
N2B C8B S1B 122.3(3)
N3B C8B S1B 117.9(3)
N3B C9B C10B 124.3(4)
N3B C9B H9B 117.9
C10B C9B H9B 117.9
C9B C10B C11B 119.9(4)
C9B C10B C13B 118.3(4)
C11B C10B C13B 121.8(4)
O2B C11B C10B 120.7(4)
O2B C11B C12B 117.4(4)
C10B C11B C12B 121.9(4)
C11B C12B H12D 109.5
C11B C12B H12E 109.5
H12D C12B H12E 109.5
C11B C12B H12F 109.5
H12D C12B H12F 109.5
H12E C12B H12F 109.5
O3B C13B C10B 121.4(4)
O3B C13B C14B 118.1(4)
C10B C13B C14B 120.5(4)
C13B C14B H14D 109.5
C13B C14B H14E 109.5
H14D C14B H14E 109.5
C13B C14B H14F 109.5
H14D C14B H14F 109.5
H14E C14B H14F 109.5
S1B C15B H15D 109.5
S1B C15B H15E 109.5
H15D C15B H15E 109.5
S1B C15B H15F 109.5
H15D C15B H15F 109.5
H15E C15B H15F 109.5
C2B C20B C22B 111.5(3)
C2B C20B C21B 110.4(3)
C22B C20B C21B 109.4(3)
C2B C20B C23B 111.6(3)
C22B C20B C23B 106.9(3)
C21B C20B C23B 106.8(3)
C20B C21B H21D 109.5
C20B C21B H21E 109.5
H21D C21B H21E 109.5
C20B C21B H21F 109.5
H21D C21B H21F 109.5
H21E C21B H21F 109.5
C20B C22B H22D 109.5
C20B C22B H22E 109.5
H22D C22B H22E 109.5
C20B C22B H22F 109.5
H22D C22B H22F 109.5
H22E C22B H22F 109.5
C20B C23B H23D 109.5
C20B C23B H23E 109.5
H23D C23B H23E 109.5
C20B C23B H23F 109.5
H23D C23B H23F 109.5
H23E C23B H23F 109.5
C4B C40B C43B 110.0(3)
C4B C40B C41B 111.5(3)
C43B C40B C41B 108.6(3)
C4B C40B C42B 110.7(3)
C43B C40B C42B 108.4(3)
C41B C40B C42B 107.5(3)
C40B C41B H41D 109.5
C40B C41B H41E 109.5
H41D C41B H41E 109.5
C40B C41B H41F 109.5
H41D C41B H41F 109.5
H41E C41B H41F 109.5
C40B C42B H42D 109.5
C40B C42B H42E 109.5
H42D C42B H42E 109.5
C40B C42B H42F 109.5
H42D C42B H42F 109.5
H42E C42B H42F 109.5
C40B C43B H43D 109.5
C40B C43B H43E 109.5
H43D C43B H43E 109.5
C40B C43B H43F 109.5
H43D C43B H43F 109.5
H43E C43B H43F 109.5

loop_
_geom_bond_atom_site_label_1
_geom_bond_atom_site_label_2
_geom_bond_distance
S1A C8A 1.751(4)
S1A C15A 1.807(4)
O1A C1A 1.360(4)
O1A H1A 0.8400
O2A C11A 1.246(5)
O3A C13A 1.223(5)
N1A C7A 1.286(5)
N1A N2A 1.406(4)
N2A C8A 1.294(5)
N3A C9A 1.345(5)
N3A C8A 1.388(5)
N3A H30A 0.8800
C1A C6A 1.405(5)
C1A C2A 1.406(5)
C2A C3A 1.404(5)
C2A C20A 1.546(6)
C3A C4A 1.409(5)
C3A H3A 0.9500
C4A C5A 1.377(5)
C4A C40A 1.529(5)
C5A C6A 1.404(5)
C5A H5A 0.9500
C6A C7A 1.451(5)
C7A H7A 0.9500
C9A C10A 1.374(5)
C9A H9A 0.9500
C10A C13A 1.479(6)
C10A C11A 1.482(6)
C11A C12A 1.488(5)
C12A H12A 0.9800
C12A H12B 0.9800
C12A H12C 0.9800
C13A C14A 1.513(6)
C14A H14A 0.9800
C14A H14B 0.9800
C14A H14C 0.9800
C15A H15A 0.9800
C15A H15B 0.9800
C15A H15C 0.9800
C20A C23A 1.536(5)
C20A C21A 1.537(5)
C20A C22A 1.551(5)
C21A H21A 0.9800
C21A H21B 0.9800
C21A H21C 0.9800
C22A H22A 0.9800
C22A H22B 0.9800
C22A H22C 0.9800
C23A H23A 0.9800
C23A H23B 0.9800
C23A H23C 0.9800
C40A C41A 1.534(5)
C40A C43A 1.535(6)
C40A C42A 1.554(5)
C41A H41A 0.9800
C41A H41B 0.9800
C41A H41C 0.9800
C42A H42A 0.9800
C42A H42B 0.9800
C42A H42C 0.9800
C43A H43A 0.9800
C43A H43B 0.9800
C43A H43C 0.9800
S1B C8B 1.766(4)
S1B C15B 1.799(4)
O1B C1B 1.371(4)
O1B H1B 0.8400
O2B C11B 1.246(5)
O3B C13B 1.227(4)
N1B C7B 1.292(5)
N1B N2B 1.411(4)
N2B C8B 1.292(5)
N3B C9B 1.351(4)
N3B C8B 1.378(4)
N3B H30B 0.8800
C1B C6B 1.403(5)
C1B C2B 1.410(5)
C2B C3B 1.383(5)
C2B C20B 1.539(5)
C3B C4B 1.413(5)
C3B H3B 0.9500
C4B C5B 1.374(5)
C4B C40B 1.530(5)
C5B C6B 1.418(5)
C5B H5B 0.9500
C6B C7B 1.466(5)
C7B H7B 0.9500
C9B C10B 1.370(5)
C9B H9B 0.9500
C10B C11B 1.467(6)
C10B C13B 1.489(5)
C11B C12B 1.515(5)
C12B H12D 0.9800
C12B H12E 0.9800
C12B H12F 0.9800
C13B C14B 1.507(5)
C14B H14D 0.9800
C14B H14E 0.9800
C14B H14F 0.9800
C15B H15D 0.9800
C15B H15E 0.9800
C15B H15F 0.9800
C20B C22B 1.542(5)
C20B C21B 1.543(5)
C20B C23B 1.547(5)
C21B H21D 0.9800
C21B H21E 0.9800
C21B H21F 0.9800
C22B H22D 0.9800
C22B H22E 0.9800
C22B H22F 0.9800
C23B H23D 0.9800
C23B H23E 0.9800
C23B H23F 0.9800
C40B C43B 1.532(6)
C40B C41B 1.537(5)
C40B C42B 1.547(5)
C41B H41D 0.9800
C41B H41E 0.9800
C41B H41F 0.9800
C42B H42D 0.9800
C42B H42E 0.9800
C42B H42F 0.9800
C43B H43D 0.9800
C43B H43E 0.9800
C43B H43F 0.9800

loop_
_geom_torsion_atom_site_label_1
_geom_torsion_atom_site_label_2
_geom_torsion_atom_site_label_3
_geom_torsion_atom_site_label_4
_geom_torsion
C7A N1A N2A C8A 175.4(3)
O1A C1A C2A C3A 179.0(3)
C6A C1A C2A C3A -0.3(5)
O1A C1A C2A C20A -0.5(6)
C6A C1A C2A C20A -179.8(4)
C1A C2A C3A C4A 1.2(6)
C20A C2A C3A C4A -179.3(4)
C2A C3A C4A C5A -1.8(6)
C2A C3A C4A C40A -179.2(3)
C3A C4A C5A C6A 1.4(6)
C40A C4A C5A C6A 178.7(3)
C4A C5A C6A C1A -0.6(6)
C4A C5A C6A C7A -177.5(3)
O1A C1A C6A C5A -179.3(3)
C2A C1A C6A C5A 0.1(6)
O1A C1A C6A C7A -2.5(6)
C2A C1A C6A C7A 176.8(4)
N2A N1A C7A C6A -179.1(3)
C5A C6A C7A N1A 178.7(4)
C1A C6A C7A N1A 1.9(6)
N1A N2A C8A N3A 176.3(3)
N1A N2A C8A S1A -3.0(5)
C9A N3A C8A N2A -17.6(6)
C9A N3A C8A S1A 161.8(3)
C15A S1A C8A N2A 172.9(4)
C15A S1A C8A N3A -6.4(3)
C8A N3A C9A C10A -174.7(4)
N3A C9A C10A C13A 172.9(3)
N3A C9A C10A C11A -2.4(6)
C9A C10A C11A O2A 0.3(6)
C13A C10A C11A O2A -174.7(4)
C9A C10A C11A C12A -180.0(4)
C13A C10A C11A C12A 5.0(6)
C9A C10A C13A O3A -174.4(4)
C11A C10A C13A O3A 0.7(6)
C9A C10A C13A C14A 4.7(6)
C11A C10A C13A C14A 179.9(4)
C3A C2A C20A C23A 121.7(4)
C1A C2A C20A C23A -58.9(5)
C3A C2A C20A C21A 0.9(5)
C1A C2A C20A C21A -179.7(4)
C3A C2A C20A C22A -118.0(4)
C1A C2A C20A C22A 61.4(5)
C5A C4A C40A C41A -113.2(4)
C3A C4A C40A C41A 64.0(5)
C5A C4A C40A C43A 8.4(5)
C3A C4A C40A C43A -174.4(3)
C5A C4A C40A C42A 127.4(4)
C3A C4A C40A C42A -55.3(5)
C7B N1B N2B C8B 175.9(4)
O1B C1B C2B C3B 179.5(3)
C6B C1B C2B C3B -0.9(6)
O1B C1B C2B C20B 1.4(5)
C6B C1B C2B C20B -179.0(3)
C1B C2B C3B C4B 0.4(6)
C20B C2B C3B C4B 178.5(3)
C2B C3B C4B C5B 0.1(6)
C2B C3B C4B C40B -179.1(4)
C3B C4B C5B C6B 0.0(6)
C40B C4B C5B C6B 179.1(4)
O1B C1B C6B C5B -179.4(3)
C2B C1B C6B C5B 0.9(6)
O1B C1B C6B C7B -0.1(6)
C2B C1B C6B C7B -179.7(4)
C4B C5B C6B C1B -0.5(6)
C4B C5B C6B C7B -179.9(3)
N2B N1B C7B C6B 178.1(3)
C1B C6B C7B N1B -1.8(6)
C5B C6B C7B N1B 177.5(4)
N1B N2B C8B N3B 175.6(3)
N1B N2B C8B S1B -4.2(5)
C9B N3B C8B N2B 0.8(6)
C9B N3B C8B S1B -179.3(3)
C15B S1B C8B N2B -179.8(3)
C15B S1B C8B N3B 0.4(4)
C8B N3B C9B C10B -175.6(4)
N3B C9B C10B C11B -1.8(6)
N3B C9B C10B C13B 177.4(3)
C9B C10B C11B O2B 1.8(6)
C13B C10B C11B O2B -177.4(4)
C9B C10B C11B C12B -175.6(4)
C13B C10B C11B C12B 5.2(6)
C9B C10B C13B O3B -158.6(4)
C11B C10B C13B O3B 20.6(6)
C9B C10B C13B C14B 20.7(6)
C11B C10B C13B C14B -160.1(4)
C3B C2B C20B C22B 120.3(4)
C1B C2B C20B C22B -61.7(5)
C3B C2B C20B C21B -117.8(4)
C1B C2B C20B C21B 60.2(5)
C3B C2B C20B C23B 0.8(5)
C1B C2B C20B C23B 178.8(4)
C5B C4B C40B C43B 112.6(4)
C3B C4B C40B C43B -68.3(4)
C5B C4B C40B C41B -8.0(5)
C3B C4B C40B C41B 171.1(3)
C5B C4B C40B C42B -127.7(4)
C3B C4B C40B C42B 51.4(5)
